data_7210858
loop_
_publ_author_name
'Liu, Lu'
'Huang, Chao'
'Wang, Zhengchuang'
'Wu, Dongqing'
'Hou, Hongwei'
'Fan, Yaoting'

_publ_section_title
;
 Entangled Zn(ii)/Cd(ii) coordination complexes based on a flexible
 bis(methylbenzimidazole) ligand and different dicarboxylates
;
_journal_issue 35
_journal_name_full CrystEngComm
_journal_page_first 7095
_journal_paper_doi 10.1039/c3ce40823j
_journal_volume 15
_journal_year 2013
_chemical_formula_moiety 'C32 H34 N4 O4 Zn, H2 O'
_chemical_formula_sum 'C32 H36 N4 O5 Zn'
_chemical_formula_weight 622.02
_chemical_name_systematic
; 
 ? 
;
_space_group_IT_number 13
_symmetry_cell_setting monoclinic
_symmetry_space_group_name_Hall '-P 2yc'
_symmetry_space_group_name_H-M 'P 1 2/c 1'
_atom_sites_solution_hydrogens geom
_atom_sites_solution_primary direct
_atom_sites_solution_secondary difmap
_audit_creation_method SHELXL-97
_cell_angle_alpha 90.00
_cell_angle_beta 117.59(2)
_cell_angle_gamma 90.00
_cell_formula_units_Z 2
_cell_length_a 9.2122(18)
_cell_length_b 10.310(2)
_cell_length_c 17.092(5)
_cell_measurement_temperature 293(2)
_cell_volume 1438.8(6)
_computing_structure_refinement 'SHELXL-97 (Sheldrick, 1997)'
_computing_structure_solution 'SHELXS-97 (Sheldrick, 1990)'
_diffrn_ambient_temperature 293(2)
_diffrn_measured_fraction_theta_full 0.993
_diffrn_measured_fraction_theta_max 0.993
_diffrn_radiation_monochromator graphite
_diffrn_radiation_source 'fine-focus sealed tube'
_diffrn_radiation_type MoK\a
_diffrn_radiation_wavelength 0.71073
_diffrn_reflns_av_R_equivalents 0.0588
_diffrn_reflns_av_sigmaI/netI 0.0570
_diffrn_reflns_limit_h_max 11
_diffrn_reflns_limit_h_min -10
_diffrn_reflns_limit_k_max 12
_diffrn_reflns_limit_k_min -11
_diffrn_reflns_limit_l_max 20
_diffrn_reflns_limit_l_min -19
_diffrn_reflns_number 10240
_diffrn_reflns_theta_full 25.50
_diffrn_reflns_theta_max 25.50
_diffrn_reflns_theta_min 2.39
_exptl_absorpt_coefficient_mu 0.902
_exptl_absorpt_correction_T_max 0.8691
_exptl_absorpt_correction_T_min 0.8401
_exptl_absorpt_correction_type multi-scan
_exptl_absorpt_process_details SADABS
_exptl_crystal_density_diffrn 1.436
_exptl_crystal_density_method 'not measured'
_exptl_crystal_F_000 652
_exptl_crystal_size_max 0.20
_exptl_crystal_size_mid 0.18
_exptl_crystal_size_min 0.16
_refine_diff_density_max 1.109
_refine_diff_density_min -0.519
_refine_diff_density_rms 0.078
_refine_ls_extinction_method none
_refine_ls_goodness_of_fit_ref 1.164
_refine_ls_hydrogen_treatment constr
_refine_ls_matrix_type full
_refine_ls_number_parameters 192
_refine_ls_number_reflns 2682
_refine_ls_number_restraints 28
_refine_ls_restrained_S_all 1.163
_refine_ls_R_factor_all 0.0814
_refine_ls_R_factor_gt 0.0718
_refine_ls_shift/su_max 0.012
_refine_ls_shift/su_mean 0.001
_refine_ls_structure_factor_coef Fsqd
_refine_ls_weighting_details 'calc w=1/[\s^2^(Fo^2^)+(0.0647P)^2^+1.9246P] where P=(Fo^2^+2Fc^2^)/3'
_refine_ls_weighting_scheme calc
_refine_ls_wR_factor_gt 0.1624
_refine_ls_wR_factor_ref 0.1686
_reflns_number_gt 2408
_reflns_number_total 2682
_reflns_threshold_expression >2sigma(I)
_cod_data_source_file c3ce40823j.txt
_cod_data_source_block complex3-MeCN
_cod_original_sg_symbol_H-M 'P 2/c'
_cod_database_code 7210858

loop_
_symmetry_equiv_pos_as_xyz
'x, y, z'
'-x, y, -z+1/2'
'-x, -y, -z'
'x, -y, z-1/2'

loop_
_atom_site_label
_atom_site_type_symbol
_atom_site_fract_x
_atom_site_fract_y
_atom_site_fract_z
_atom_site_U_iso_or_equiv
_atom_site_adp_type
_atom_site_occupancy
_atom_site_symmetry_multiplicity
_atom_site_calc_flag
_atom_site_refinement_flags
Zn1 Zn 0.0000 0.43920(4) 0.2500 0.03370(11) Uani 1 2 d S
O1 O 0.2088(2) 0.35084(17) 0.28634(11) 0.0422(5) Uani 1 1 d .
O2 O 0.1294(2) 0.2165(2) 0.35963(12) 0.0589(6) Uani 1 1 d .
O3 O 1.0000 0.9621(13) 0.2500 0.370(5) Uani 1 2 d SDU
H2W H 0.9883 0.8906 0.2708 0.555 Uiso 0.50 1 d PRD
H1W H 0.9896 1.0320 0.2725 0.555 Uiso 0.50 1 d PRD
N1 N 0.0096(2) 0.56393(19) 0.34579(12) 0.0326(5) Uani 1 1 d .
N2 N -0.0898(2) 0.6917(2) 0.41428(12) 0.0340(6) Uani 1 1 d .
C1 C -0.2652(3) 0.6586(3) 0.25208(18) 0.0502(9) Uani 1 1 d .
H1A H -0.2431 0.7196 0.2165 0.075 Uiso 1 1 calc R
H1B H -0.3506 0.6918 0.2637 0.075 Uiso 1 1 calc R
H1C H -0.2992 0.5775 0.2213 0.075 Uiso 1 1 calc R
C2 C -0.1151(3) 0.6385(2) 0.33651(15) 0.0345(7) Uani 1 1 d .
C3 C 0.1230(3) 0.5701(2) 0.43460(14) 0.0318(6) Uani 1 1 d .
C4 C 0.2747(3) 0.5108(3) 0.47988(16) 0.0391(7) Uani 1 1 d .
H4 H 0.3176 0.4583 0.4514 0.047 Uiso 1 1 calc R
C5 C 0.3586(3) 0.5339(3) 0.56954(17) 0.0460(8) Uani 1 1 d .
H5 H 0.4617 0.4974 0.6021 0.055 Uiso 1 1 calc R
C6 C 0.2932(3) 0.6101(3) 0.61238(17) 0.0471(8) Uani 1 1 d U
H6 H 0.3538 0.6219 0.6730 0.056 Uiso 1 1 calc R
C7 C 0.1432(3) 0.6685(3) 0.56900(16) 0.0403(7) Uani 1 1 d U
H7 H 0.0991 0.7182 0.5982 0.048 Uiso 1 1 calc R
C8 C 0.0615(3) 0.6485(2) 0.47865(14) 0.0315(6) Uani 1 1 d .
C9 C -0.1996(3) 0.7821(2) 0.42766(17) 0.0412(7) Uani 1 1 d .
H9A H -0.1739 0.7815 0.4895 0.049 Uiso 1 1 calc R
H9B H -0.3118 0.7527 0.3936 0.049 Uiso 1 1 calc R
C10 C -0.1854(4) 0.9194(3) 0.4005(2) 0.0533(9) Uani 1 1 d .
H10A H -0.2667 0.9727 0.4062 0.064 Uiso 1 1 calc R
H10B H -0.2111 0.9191 0.3386 0.064 Uiso 1 1 calc R
C11 C -0.0186(4) 0.9814(3) 0.45321(18) 0.0528(9) Uani 1 1 d .
H11A H -0.0124 1.0586 0.4225 0.063 Uiso 1 1 calc R
H11B H 0.0648 0.9215 0.4559 0.063 Uiso 1 1 calc R
C12 C 0.2214(3) 0.2462(3) 0.32943(15) 0.0376(7) Uani 1 1 d .
C13 C 0.3608(3) 0.1574(3) 0.33991(17) 0.0498(8) Uani 1 1 d .
H13A H 0.3216 0.1001 0.2892 0.060 Uiso 1 1 calc R
H13B H 0.4477 0.2101 0.3395 0.060 Uiso 1 1 calc R
C14 C 0.4319(3) 0.0756(3) 0.42269(18) 0.0438(8) Uani 1 1 d .
C15 C 0.3799(4) -0.0495(3) 0.4238(2) 0.0574(10) Uani 1 1 d .
H15 H 0.2983 -0.0849 0.3720 0.069 Uiso 1 1 calc R
C16 C 0.5541(4) 0.1234(3) 0.5004(2) 0.0573(10) Uani 1 1 d .
H16 H 0.5931 0.2070 0.5018 0.069 Uiso 1 1 calc R

loop_
_atom_site_aniso_label
_atom_site_aniso_U_11
_atom_site_aniso_U_22
_atom_site_aniso_U_33
_atom_site_aniso_U_23
_atom_site_aniso_U_13
_atom_site_aniso_U_12
Zn1 0.04009(18) 0.0313(2) 0.02943(17) 0.000 0.01587(14) 0.000
O1 0.0461(8) 0.0337(9) 0.0435(8) 0.0104(7) 0.0181(7) 0.0076(8)
O2 0.0634(9) 0.0672(13) 0.0603(9) 0.0258(9) 0.0408(7) 0.0209(10)
O3 0.367(6) 0.373(7) 0.374(6) 0.000 0.175(4) 0.000
N1 0.0377(9) 0.0309(10) 0.0290(8) -0.0045(8) 0.0152(7) -0.0050(9)
N2 0.0403(9) 0.0282(10) 0.0352(9) -0.0052(8) 0.0189(7) -0.0020(8)
C1 0.0466(14) 0.0539(17) 0.0401(13) -0.0091(12) 0.0116(11) 0.0081(14)
C2 0.0392(11) 0.0303(12) 0.0335(11) -0.0036(10) 0.0163(8) -0.0047(10)
C3 0.0380(10) 0.0307(12) 0.0283(10) -0.0014(9) 0.0165(8) -0.0075(10)
C4 0.0407(12) 0.0367(14) 0.0390(12) 0.0000(11) 0.0177(9) 0.0015(11)
C5 0.0397(13) 0.0485(16) 0.0411(13) 0.0067(12) 0.0113(10) -0.0004(12)
C6 0.0553(13) 0.0491(15) 0.0336(11) -0.0031(11) 0.0179(10) -0.0115(13)
C7 0.0499(12) 0.0375(13) 0.0335(11) -0.0033(10) 0.0194(9) -0.0069(11)
C8 0.0385(10) 0.0245(11) 0.0322(10) -0.0037(9) 0.0171(8) -0.0064(10)
C9 0.0439(11) 0.0337(13) 0.0495(12) -0.0067(11) 0.0245(9) -0.0010(11)
C10 0.0677(16) 0.0358(15) 0.0577(15) -0.0023(12) 0.0300(12) 0.0070(14)
C11 0.0786(16) 0.0331(14) 0.0599(14) -0.0097(12) 0.0432(11) -0.0062(13)
C12 0.0454(12) 0.0361(14) 0.0318(10) 0.0033(10) 0.0183(9) 0.0050(11)
C13 0.0578(13) 0.0462(16) 0.0538(13) 0.0163(12) 0.0327(10) 0.0143(13)
C14 0.0477(12) 0.0380(14) 0.0533(12) 0.0117(11) 0.0297(10) 0.0121(11)
C15 0.0639(17) 0.0421(16) 0.0527(16) 0.0075(13) 0.0156(13) -0.0004(15)
C16 0.0658(16) 0.0324(14) 0.0720(17) 0.0143(13) 0.0304(13) 0.0006(14)

loop_
_atom_type_symbol
_atom_type_description
_atom_type_scat_dispersion_real
_atom_type_scat_dispersion_imag
_atom_type_scat_source
C C 0.0033 0.0016 'International Tables Vol C Tables 4.2.6.8 and 6.1.1.4'
H H 0.0000 0.0000 'International Tables Vol C Tables 4.2.6.8 and 6.1.1.4'
N N 0.0061 0.0033 'International Tables Vol C Tables 4.2.6.8 and 6.1.1.4'
O O 0.0106 0.0060 'International Tables Vol C Tables 4.2.6.8 and 6.1.1.4'
Zn Zn 0.2839 1.4301 'International Tables Vol C Tables 4.2.6.8 and 6.1.1.4'

loop_
_geom_angle_atom_site_label_1
_geom_angle_atom_site_label_2
_geom_angle_atom_site_label_3
_geom_angle
_geom_angle_site_symmetry_1
_geom_angle_site_symmetry_3
O1 Zn1 O1 124.34(11) 2 .
O1 Zn1 N1 102.62(8) 2 .
O1 Zn1 N1 111.52(7) . .
O1 Zn1 N1 111.52(7) 2 2
O1 Zn1 N1 102.62(8) . 2
N1 Zn1 N1 102.36(12) . 2
C12 O1 Zn1 112.94(17) . .
H1W O3 H2W 119.3 . .
H1W O3 H2W 119.3 . .
H2W O3 H2W 0.0 . .
H1W O3 H1W 0.0 . .
H2W O3 H1W 119.3 . .
H2W O3 H1W 119.3 . .
C2 N1 C3 106.0(2) . .
C2 N1 Zn1 123.51(14) . .
C3 N1 Zn1 129.28(16) . .
C2 N2 C8 107.5(2) . .
C2 N2 C9 126.28(18) . .
C8 N2 C9 126.2(2) . .
C2 C1 H1A 109.5 . .
C2 C1 H1B 109.5 . .
H1A C1 H1B 109.5 . .
C2 C1 H1C 109.5 . .
H1A C1 H1C 109.5 . .
H1B C1 H1C 109.5 . .
N1 C2 N2 111.77(18) . .
N1 C2 C1 124.2(2) . .
N2 C2 C1 124.0(2) . .
C4 C3 N1 130.0(2) . .
C4 C3 C8 120.8(2) . .
N1 C3 C8 109.2(2) . .
C5 C4 C3 116.4(3) . .
C5 C4 H4 121.8 . .
C3 C4 H4 121.8 . .
C4 C5 C6 121.8(2) . .
C4 C5 H5 119.1 . .
C6 C5 H5 119.1 . .
C7 C6 C5 122.6(2) . .
C7 C6 H6 118.7 . .
C5 C6 H6 118.7 . .
C6 C7 C8 115.4(3) . .
C6 C7 H7 122.3 . .
C8 C7 H7 122.3 . .
C7 C8 N2 131.5(2) . .
C7 C8 C3 122.9(2) . .
N2 C8 C3 105.56(19) . .
N2 C9 C10 112.4(3) . .
N2 C9 H9A 109.1 . .
C10 C9 H9A 109.1 . .
N2 C9 H9B 109.1 . .
C10 C9 H9B 109.1 . .
H9A C9 H9B 107.8 . .
C9 C10 C11 114.8(2) . .
C9 C10 H10A 108.6 . .
C11 C10 H10A 108.6 . .
C9 C10 H10B 108.6 . .
C11 C10 H10B 108.6 . .
H10A C10 H10B 107.5 . .
C10 C11 C11 113.8(4) . 3_576
C10 C11 H11A 108.8 . .
C11 C11 H11A 108.8 3_576 .
C10 C11 H11B 108.8 . .
C11 C11 H11B 108.8 3_576 .
H11A C11 H11B 107.7 . .
O2 C12 O1 124.0(3) . .
O2 C12 C13 121.0(2) . .
O1 C12 C13 114.9(3) . .
C14 C13 C12 115.0(3) . .
C14 C13 H13A 108.5 . .
C12 C13 H13A 108.5 . .
C14 C13 H13B 108.5 . .
C12 C13 H13B 108.5 . .
H13A C13 H13B 107.5 . .
C16 C14 C15 117.2(3) . .
C16 C14 C13 120.7(3) . .
C15 C14 C13 122.1(2) . .
C14 C15 C16 121.7(3) . 3_656
C14 C15 H15 119.2 . .
C16 C15 H15 119.2 3_656 .
C14 C16 C15 121.2(3) . 3_656
C14 C16 H16 119.4 . .
C15 C16 H16 119.4 3_656 .

loop_
_geom_bond_atom_site_label_1
_geom_bond_atom_site_label_2
_geom_bond_distance
_geom_bond_site_symmetry_2
Zn1 O1 1.9514(18) 2
Zn1 O1 1.9514(18) .
Zn1 N1 2.051(2) .
Zn1 N1 2.051(2) 2
O1 C12 1.281(3) .
O2 C12 1.217(4) .
O3 H1W 0.8433 .
O3 H2W 0.8463 .
O3 H2W 0.8463 .
O3 H1W 0.8433 .
N1 C2 1.329(3) .
N1 C3 1.390(3) .
N2 C2 1.355(3) .
N2 C8 1.390(3) .
N2 C9 1.469(3) .
C1 C2 1.479(3) .
C1 H1A 0.9600 .
C1 H1B 0.9600 .
C1 H1C 0.9600 .
C3 C4 1.387(3) .
C3 C8 1.392(4) .
C4 C5 1.380(4) .
C4 H4 0.9300 .
C5 C6 1.387(4) .
C5 H5 0.9300 .
C6 C7 1.369(4) .
C6 H6 0.9300 .
C7 C8 1.385(3) .
C7 H7 0.9300 .
C9 C10 1.515(4) .
C9 H9A 0.9700 .
C9 H9B 0.9700 .
C10 C11 1.516(4) .
C10 H10A 0.9700 .
C10 H10B 0.9700 .
C11 C11 1.521(6) 3_576
C11 H11A 0.9700 .
C11 H11B 0.9700 .
C12 C13 1.519(4) .
C13 C14 1.511(4) .
C13 H13A 0.9700 .
C13 H13B 0.9700 .
C14 C16 1.374(4) .
C14 C15 1.378(4) .
C15 C16 1.379(4) 3_656
C15 H15 0.9300 .
C16 C15 1.379(4) 3_656
C16 H16 0.9300 .

loop_
_geom_torsion_atom_site_label_1
_geom_torsion_atom_site_label_2
_geom_torsion_atom_site_label_3
_geom_torsion_atom_site_label_4
_geom_torsion
_geom_torsion_site_symmetry_1
_geom_torsion_site_symmetry_4
O1 Zn1 O1 C12 -35.82(14) 2 .
N1 Zn1 O1 C12 87.81(17) . .
N1 Zn1 O1 C12 -163.28(16) 2 .
O1 Zn1 N1 C2 -46.7(2) 2 .
O1 Zn1 N1 C2 178.1(2) . .
N1 Zn1 N1 C2 69.04(19) 2 .
O1 Zn1 N1 C3 118.6(2) 2 .
O1 Zn1 N1 C3 -16.6(2) . .
N1 Zn1 N1 C3 -125.6(2) 2 .
C3 N1 C2 N2 -0.6(3) . .
Zn1 N1 C2 N2 167.67(16) . .
C3 N1 C2 C1 -179.2(3) . .
Zn1 N1 C2 C1 -10.9(4) . .
C8 N2 C2 N1 -0.1(3) . .
C9 N2 C2 N1 177.9(2) . .
C8 N2 C2 C1 178.5(3) . .
C9 N2 C2 C1 -3.5(4) . .
C2 N1 C3 C4 -179.9(3) . .
Zn1 N1 C3 C4 12.8(4) . .
C2 N1 C3 C8 1.1(3) . .
Zn1 N1 C3 C8 -166.25(17) . .
N1 C3 C4 C5 -178.7(3) . .
C8 C3 C4 C5 0.2(4) . .
C3 C4 C5 C6 1.3(4) . .
C4 C5 C6 C7 -0.8(5) . .
C5 C6 C7 C8 -1.2(4) . .
C6 C7 C8 N2 -179.9(3) . .
C6 C7 C8 C3 2.7(4) . .
C2 N2 C8 C7 -176.9(3) . .
C9 N2 C8 C7 5.0(4) . .
C2 N2 C8 C3 0.8(3) . .
C9 N2 C8 C3 -177.3(2) . .
C4 C3 C8 C7 -2.3(4) . .
N1 C3 C8 C7 176.8(2) . .
C4 C3 C8 N2 179.7(2) . .
N1 C3 C8 N2 -1.1(3) . .
C2 N2 C9 C10 -78.5(3) . .
C8 N2 C9 C10 99.2(3) . .
N2 C9 C10 C11 -63.0(3) . .
C9 C10 C11 C11 -72.7(4) . 3_576
Zn1 O1 C12 O2 -13.4(3) . .
Zn1 O1 C12 C13 165.81(16) . .
O2 C12 C13 C14 -30.4(3) . .
O1 C12 C13 C14 150.4(2) . .
C12 C13 C14 C16 -86.5(4) . .
C12 C13 C14 C15 94.5(4) . .
C16 C14 C15 C16 0.8(6) . 3_656
C13 C14 C15 C16 179.9(3) . 3_656
C15 C14 C16 C15 -0.8(6) . 3_656
C13 C14 C16 C15 -179.9(3) . 3_656
